data_1007243
loop_
_publ_author_name
'Boudjada, N'
'Averbuch-Pouchot, M T'
'Durif, A'

_publ_section_title
;
Structure du trimetaphosphate-tellurate de sodium hexahydrate Te (O H)6
(Na3 P3 O9)2 (H2 O)6
;
_journal_coden_ASTM ACBCAR
_journal_name_full 'Acta Crystallographica B (24,1968-38,1982)'
_journal_page_first 645
_journal_page_last 647
_journal_paper_doi 10.1107/S0567740881003762
_journal_volume 37
_journal_year 1981
_chemical_formula_structural '(Te (O H)6) (Na3 P3 O9)2 (H2 O)6'
_chemical_formula_sum 'H18 Na6 O30 P6 Te'
_chemical_name_systematic
;
Tellurium hexahydroxide - trisodiumcyclo-triphosphate - water (1/2/6)
;
_space_group_IT_number 176
_symmetry_cell_setting hexagonal
_symmetry_Int_Tables_number 176
_symmetry_space_group_name_Hall '-P 6c'
_symmetry_space_group_name_H-M 'P 63/m'
_cell_angle_alpha 90
_cell_angle_beta 90
_cell_angle_gamma 120
_cell_formula_units_Z 2
_cell_length_a 11.67(1)
_cell_length_b 11.67(1)
_cell_length_c 12.12(1)
_cell_volume 1429.5
_refine_ls_R_factor_all 0.04
_cod_database_code 1007243

loop_
_symmetry_equiv_pos_as_xyz
x,y,z
-y,x-y,z
y-x,-x,z
-x,-y,1/2+z
y,y-x,1/2+z
x-y,x,1/2+z
-x,-y,-z
y,y-x,-z
x-y,x,-z
x,y,1/2-z
-y,x-y,1/2-z
y-x,-x,1/2-z

loop_
_atom_site_label
_atom_site_type_symbol
_atom_site_symmetry_multiplicity
_atom_site_Wyckoff_symbol
_atom_site_fract_x
_atom_site_fract_y
_atom_site_fract_z
_atom_site_occupancy
_atom_site_attached_hydrogens
_atom_site_calc_flag
Te1 Te6+ 2 b 0. 0. 0. 1. 0 d
P1 P5+ 12 i 0.4977(1) 0.7505(1) 0.4922(1) 1. 0 d
Na1 Na1+ 6 h 0.1300(3) 0.5574(3) 0.25 1. 0 d
Na2 Na1+ 6 h 0.1266(4) 0.8465(4) 0.25 1. 0 d
O1 O2- 12 i 0.2425(4) 0.4796(4) 0.1283(3) 1. 0 d
O2 O2- 12 i 0.4058(4) 0.5970(4) 0.5271(3) 1. 0 d
O3 O2- 12 i 0.6113(4) 0.8000(4) 0.5706(4) 1. 0 d
O4 O2- 12 i 0.8670(4) -0.0004(4) 0.4061(4) 1. 0 d
O5 O2- 6 h 0.3487(7) 0.0247(6) 0.25 1. 2 d
O6 O2- 6 h 0.3867(6) 0.3476(6) 0.25 1. 2 d
H1 H1+ 12 i -1. -1. -1. 3. 0 dum

loop_
_atom_type_symbol
_atom_type_oxidation_number
Te6+ 6.000
P5+ 5.000
Na1+ 1.000
O2- -2.000
H1+ 1.000
